data_1569405
loop_
_publ_author_name
'Piris, Patricia'
'Buric, Duje'
'Yamasaki, Toshihide'
'Huched&#xe9;, Paul'
'Rossi, Ma&#xef;lys'
'Matteudi, M&#xe9;lanie'
'Montero, Marie-Pierre'
'Rodallec, Anne'
'Appay, Romain'
'Roux, Christine'
'Combes, S&#xe9;bastien'
'Pasquier, Eddy'
'Castets, Marie'
'Andr&#xe9;, Nicolas'
'Br&#xe9;mond, Paul'
'Carr&#xe9;, Manon'

_publ_section_title
;
 Conditional generation of free radicals by selective activation of
 alkoxyamines: towards more effective and less toxic targeting of brain
 tumors.
;
_journal_issue 29
_journal_name_full 'Chemical science'
_journal_page_first 7988
_journal_page_last 7998
_journal_paper_doi 10.1039/d3sc01315d
_journal_volume 14
_journal_year 2023
_chemical_compound_source 'synthesis as described'
_chemical_formula_moiety 'C23 H38 F3 N2 O5 P1'
_chemical_formula_sum 'C23 H38 F3 N2 O5 P'
_chemical_formula_weight 510.52
_space_group_IT_number 14
_space_group_name_Hall '-P 2ybc'
_space_group_name_H-M_alt 'P 1 21/c 1'
_symmetry_cell_setting monoclinic
_symmetry_Int_Tables_number 14
_symmetry_space_group_name_Hall '-P 2ybc'
_symmetry_space_group_name_H-M 'P 1 21/c 1'
_atom_sites_solution_hydrogens geom
_atom_sites_solution_primary direct
_atom_sites_solution_secondary difmap
_audit_conform_dict_location ftp://ftp.iucr.org/pub/cif_core.dic
_audit_conform_dict_name cif_core.dic
_audit_conform_dict_version 2.4
_audit_creation_date 2013-03-25T10:40:07-00:00
_audit_creation_method 'WinGX routine CIF_UPDATE'
_audit_update_record
;
2015-09-14 deposited with the CCDC.	2023-06-29 downloaded from the CCDC.
;
_cell_angle_alpha 90
_cell_angle_beta 110.21
_cell_angle_gamma 90
_cell_formula_units_Z 4
_cell_length_a 9.6414(2)
_cell_length_b 17.8695(3)
_cell_length_c 16.8961(4)
_cell_measurement_reflns_used 26568
_cell_measurement_temperature 293(2)
_cell_measurement_theta_max 28.52
_cell_measurement_theta_min 2.52
_cell_measurement_wavelength 0.71073
_cell_volume 2731.76(10)
_computing_molecular_graphics 'Ortep-3 for Windows (Farrugia, 1997)'
_computing_publication_material 'WinGX publication routines (Farrugia, 1999)'
_computing_structure_refinement 'SHELXL-97 (Sheldrick, 2008)'
_diffrn_ambient_temperature 293(2)
_diffrn_measured_fraction_theta_full 0.997
_diffrn_measured_fraction_theta_max 0.967
_diffrn_measurement_device_type KappaCCD
_diffrn_measurement_method 'Omega + Phi scan'
_diffrn_radiation_monochromator graphite
_diffrn_radiation_probe x-ray
_diffrn_radiation_type MoK\a
_diffrn_radiation_wavelength 0.71073
_diffrn_reflns_av_R_equivalents 0.066
_diffrn_reflns_av_unetI/netI 0.0517
_diffrn_reflns_limit_h_max 12
_diffrn_reflns_limit_h_min 0
_diffrn_reflns_limit_k_max 0
_diffrn_reflns_limit_k_min -23
_diffrn_reflns_limit_l_max 20
_diffrn_reflns_limit_l_min -22
_diffrn_reflns_number 26568
_diffrn_reflns_theta_full 25
_diffrn_reflns_theta_max 28.52
_diffrn_reflns_theta_min 2.52
_diffrn_standards_number 0
_exptl_absorpt_coefficient_mu 0.154
_exptl_absorpt_correction_type none
_exptl_crystal_colour colourless
_exptl_crystal_density_diffrn 1.241
_exptl_crystal_density_method 'not measured'
_exptl_crystal_description prism
_exptl_crystal_F_000 1088
_exptl_crystal_size_max 0.24
_exptl_crystal_size_mid 0.24
_exptl_crystal_size_min 0.14
_refine_diff_density_max 0.571
_refine_diff_density_min -0.578
_refine_diff_density_rms 0.151
_refine_ls_extinction_method none
_refine_ls_goodness_of_fit_ref 1.045
_refine_ls_hydrogen_treatment constr
_refine_ls_matrix_type full
_refine_ls_number_parameters 308
_refine_ls_number_reflns 6706
_refine_ls_number_restraints 0
_refine_ls_restrained_S_all 1.045
_refine_ls_R_factor_all 0.1355
_refine_ls_R_factor_gt 0.0813
_refine_ls_shift/su_max 0
_refine_ls_shift/su_mean 0
_refine_ls_structure_factor_coef Fsqd
_refine_ls_weighting_details 'calc w=1/[\s^2^(Fo^2^)+(0.1501P)^2^+1.0120P] where P=(Fo^2^+2Fc^2^)/3'
_refine_ls_weighting_scheme calc
_refine_ls_wR_factor_gt 0.2216
_refine_ls_wR_factor_ref 0.272
_reflns_number_gt 3905
_reflns_number_total 6706
_reflns_threshold_expression >2\s(I)
_cod_data_source_file d3sc01315d2.cif
_cod_data_source_block ck3minor
_cod_depositor_comments 'Adding full bibliography for 1569404--1569405.cif.'
_cod_original_cell_volume 2731.72(10)
_cod_original_sg_symbol_H-M 'P 21/c'
_cod_original_formula_sum 'C23 H38 F3 N2 O5 P1'
_cod_database_code 1569405

loop_
_symmetry_equiv_pos_as_xyz
'x, y, z'
'-x, y+1/2, -z+1/2'
'-x, -y, -z'
'x, -y-1/2, z-1/2'

loop_
_atom_site_label
_atom_site_type_symbol
_atom_site_fract_x
_atom_site_fract_y
_atom_site_fract_z
_atom_site_U_iso_or_equiv
_atom_site_adp_type
_atom_site_occupancy
_atom_site_symmetry_multiplicity
_atom_site_calc_flag
_atom_site_refinement_flags
_atom_site_disorder_assembly
_atom_site_disorder_group
C1 C 0.5081(3) 0.26122(17) 0.57236(17) 0.0500(6) Uani 1 1 d . . .
H1 H 0.4582 0.2154 0.58 0.06 Uiso 1 1 calc R . .
C2 C 0.6520(3) 0.26784(19) 0.64670(19) 0.0579(7) Uani 1 1 d . . .
H2A H 0.6297 0.2652 0.6984 0.069 Uiso 1 1 calc R . .
H2B H 0.7136 0.2251 0.646 0.069 Uiso 1 1 calc R . .
C3 C 0.7535(4) 0.3865(2) 0.7083(2) 0.0610(8) Uani 1 1 d . . .
C4 C 0.8532(5) 0.4510(3) 0.7057(3) 0.0824(11) Uani 1 1 d . . .
C5 C 0.4051(3) 0.32549(17) 0.56634(18) 0.0532(7) Uani 1 1 d . . .
C6 C 0.2957(4) 0.3195(2) 0.6018(2) 0.0706(9) Uani 1 1 d . . .
H6 H 0.2847 0.275 0.6277 0.085 Uiso 1 1 calc R . .
C7 C 0.2025(4) 0.3793(3) 0.5990(3) 0.0901(13) Uani 1 1 d . . .
H7 H 0.1294 0.3749 0.623 0.108 Uiso 1 1 calc R . .
C8 C 0.2179(5) 0.4448(3) 0.5609(3) 0.0938(14) Uani 1 1 d . . .
H8 H 0.1544 0.4846 0.5583 0.113 Uiso 1 1 calc R . .
C9 C 0.3258(5) 0.4518(2) 0.5268(3) 0.0802(11) Uani 1 1 d . . .
H9 H 0.3369 0.4967 0.5018 0.096 Uiso 1 1 calc R . .
C10 C 0.4188(4) 0.39282(19) 0.5291(2) 0.0658(8) Uani 1 1 d . . .
H10 H 0.492 0.3982 0.5054 0.079 Uiso 1 1 calc R . .
C11 C 0.7143(3) 0.18938(16) 0.45579(18) 0.0502(6) Uani 1 1 d . . .
H11 H 0.6919 0.1619 0.4026 0.06 Uiso 1 1 calc R . .
C12 C 0.8558(4) 0.14827(19) 0.5192(2) 0.0630(8) Uani 1 1 d . . .
C13 C 0.9381(5) 0.1093(3) 0.4676(3) 0.0876(12) Uani 1 1 d . . .
H13A H 0.9737 0.1462 0.438 0.131 Uiso 1 1 calc R . .
H13B H 0.8721 0.0758 0.4278 0.131 Uiso 1 1 calc R . .
H13C H 1.0201 0.0816 0.5048 0.131 Uiso 1 1 calc R . .
C14 C 0.9643(4) 0.2011(2) 0.5821(3) 0.0799(11) Uani 1 1 d . . .
H14A H 1.0444 0.1726 0.6198 0.12 Uiso 1 1 calc R . .
H14B H 0.9141 0.2273 0.6138 0.12 Uiso 1 1 calc R . .
H14C H 1.0024 0.2364 0.552 0.12 Uiso 1 1 calc R . .
C15 C 0.8115(5) 0.0874(2) 0.5703(3) 0.0842(11) Uani 1 1 d . . .
H15A H 0.7499 0.0511 0.5325 0.126 Uiso 1 1 calc R . .
H15B H 0.7582 0.1099 0.6028 0.126 Uiso 1 1 calc R . .
H15C H 0.8987 0.0634 0.6075 0.126 Uiso 1 1 calc R . .
C16 C 0.4491(4) 0.14371(18) 0.4132(2) 0.0588(7) Uani 1 1 d . . .
C17 C 0.3286(4) 0.1339(2) 0.4517(2) 0.0713(9) Uani 1 1 d . . .
H17A H 0.3676 0.1068 0.5037 0.107 Uiso 1 1 calc R . .
H17B H 0.2474 0.1066 0.4132 0.107 Uiso 1 1 calc R . .
H17C H 0.295 0.1822 0.4623 0.107 Uiso 1 1 calc R . .
C18 C 0.4960(5) 0.0654(2) 0.3959(3) 0.0826(11) Uani 1 1 d . . .
H18A H 0.5775 0.0692 0.3758 0.124 Uiso 1 1 calc R . .
H18B H 0.4146 0.0411 0.3541 0.124 Uiso 1 1 calc R . .
H18C H 0.5255 0.0366 0.4471 0.124 Uiso 1 1 calc R . .
C19 C 0.3884(4) 0.1859(2) 0.3304(2) 0.0802(11) Uani 1 1 d . . .
H19A H 0.3598 0.2354 0.3408 0.12 Uiso 1 1 calc R . .
H19B H 0.3039 0.1599 0.2932 0.12 Uiso 1 1 calc R . .
H19C H 0.4631 0.1891 0.3049 0.12 Uiso 1 1 calc R . .
C20 C 0.5332(5) 0.3752(2) 0.3352(3) 0.0876(12) Uani 1 1 d . . .
H20A H 0.4453 0.3675 0.3497 0.105 Uiso 1 1 calc R . .
H20B H 0.5924 0.4136 0.3721 0.105 Uiso 1 1 calc R . .
C21 C 0.4913(10) 0.3996(4) 0.2501(4) 0.179(4) Uani 1 1 d . . .
H21A H 0.5753 0.4212 0.2405 0.268 Uiso 1 1 calc R . .
H21B H 0.4145 0.4365 0.2394 0.268 Uiso 1 1 calc R . .
H21C H 0.4557 0.3578 0.213 0.268 Uiso 1 1 calc R . .
C22 C 0.9500(6) 0.3310(3) 0.3682(4) 0.1142(19) Uani 1 1 d . . .
H22A H 0.8755 0.3622 0.3287 0.137 Uiso 1 1 calc R . .
H22B H 1.0014 0.3614 0.4171 0.137 Uiso 1 1 calc R . .
C23 C 1.0484(7) 0.3092(4) 0.3314(4) 0.134(2) Uani 1 1 d . . .
H23A H 1.1407 0.2966 0.3743 0.201 Uiso 1 1 calc R . .
H23B H 1.0635 0.3493 0.2974 0.201 Uiso 1 1 calc R . .
H23C H 1.0105 0.2662 0.2964 0.201 Uiso 1 1 calc R . .
N1 N 0.5786(3) 0.18117(13) 0.47869(15) 0.0492(5) Uani 1 1 d . . .
N2 N 0.7355(3) 0.33508(15) 0.64850(16) 0.0574(6) Uani 1 1 d . . .
H2 H 0.7743 0.3421 0.6103 0.069 Uiso 1 1 calc R . .
O1 O 0.5295(2) 0.25603(10) 0.49199(12) 0.0491(5) Uani 1 1 d . . .
O2 O 0.6993(3) 0.38515(19) 0.76319(17) 0.0915(9) Uani 1 1 d . . .
O3 O 0.7846(3) 0.34405(12) 0.49526(14) 0.0649(6) Uani 1 1 d . . .
O4 O 0.6162(3) 0.30695(12) 0.34808(14) 0.0642(6) Uani 1 1 d . . .
O5 O 0.8774(3) 0.27089(14) 0.39433(16) 0.0718(7) Uani 1 1 d . . .
F1 F 0.8975(3) 0.45438(16) 0.64201(17) 0.1044(8) Uani 1 1 d . . .
F2 F 0.9748(6) 0.4481(4) 0.7699(2) 0.219(3) Uani 1 1 d . . .
F3 F 0.7973(7) 0.5128(2) 0.7112(5) 0.246(4) Uani 1 1 d . . .
P1 P 0.74889(9) 0.28590(4) 0.42985(5) 0.0546(3) Uani 1 1 d . . .

loop_
_atom_site_aniso_label
_atom_site_aniso_U_11
_atom_site_aniso_U_22
_atom_site_aniso_U_33
_atom_site_aniso_U_23
_atom_site_aniso_U_13
_atom_site_aniso_U_12
C1 0.0578(16) 0.0500(15) 0.0497(15) 0.0008(12) 0.0279(13) -0.0036(12)
C2 0.0639(18) 0.0605(18) 0.0533(17) 0.0028(14) 0.0255(14) 0.0005(14)
C3 0.0628(18) 0.068(2) 0.0532(17) -0.0055(15) 0.0215(14) -0.0004(15)
C4 0.094(3) 0.084(3) 0.073(2) -0.020(2) 0.032(2) -0.015(2)
C5 0.0540(15) 0.0583(18) 0.0500(15) -0.0075(13) 0.0214(12) -0.0031(13)
C6 0.0586(18) 0.079(2) 0.083(2) -0.0069(19) 0.0346(17) -0.0019(16)
C7 0.068(2) 0.100(3) 0.113(3) -0.025(3) 0.046(2) 0.010(2)
C8 0.083(3) 0.080(3) 0.106(3) -0.021(2) 0.017(2) 0.026(2)
C9 0.090(3) 0.059(2) 0.084(3) -0.0056(18) 0.021(2) 0.0100(19)
C10 0.076(2) 0.0575(19) 0.068(2) 0.0002(15) 0.0300(17) 0.0015(16)
C11 0.0574(16) 0.0455(15) 0.0558(16) 0.0013(12) 0.0298(13) -0.0009(12)
C12 0.0628(19) 0.0587(19) 0.072(2) 0.0099(16) 0.0294(16) 0.0081(14)
C13 0.086(3) 0.091(3) 0.095(3) 0.009(2) 0.043(2) 0.031(2)
C14 0.064(2) 0.092(3) 0.077(2) 0.010(2) 0.0161(18) 0.0008(19)
C15 0.094(3) 0.070(2) 0.090(3) 0.030(2) 0.034(2) 0.015(2)
C16 0.0668(18) 0.0549(18) 0.0614(18) -0.0083(14) 0.0309(15) -0.0125(14)
C17 0.069(2) 0.071(2) 0.083(2) -0.0139(18) 0.0377(18) -0.0203(17)
C18 0.103(3) 0.059(2) 0.102(3) -0.026(2) 0.056(2) -0.0217(19)
C19 0.079(2) 0.093(3) 0.065(2) -0.005(2) 0.0191(18) -0.015(2)
C20 0.123(3) 0.063(2) 0.080(3) 0.0068(19) 0.038(2) 0.025(2)
C21 0.301(10) 0.148(6) 0.117(4) 0.072(4) 0.110(6) 0.140(7)
C22 0.138(4) 0.093(3) 0.160(5) -0.014(3) 0.113(4) -0.038(3)
C23 0.144(5) 0.140(5) 0.165(5) 0.000(4) 0.113(5) -0.037(4)
N1 0.0586(13) 0.0404(12) 0.0573(14) -0.0026(10) 0.0309(11) -0.0037(10)
N2 0.0602(14) 0.0654(16) 0.0528(14) -0.0040(12) 0.0275(11) -0.0057(12)
O1 0.0610(11) 0.0408(10) 0.0523(11) 0.0002(8) 0.0284(9) 0.0012(8)
O2 0.113(2) 0.107(2) 0.0706(16) -0.0200(15) 0.0518(16) -0.0170(17)
O3 0.0872(16) 0.0541(13) 0.0655(14) -0.0084(10) 0.0419(12) -0.0182(11)
O4 0.0919(16) 0.0474(12) 0.0568(13) 0.0058(10) 0.0301(12) 0.0071(11)
O5 0.0857(16) 0.0665(14) 0.0858(17) -0.0001(12) 0.0585(14) -0.0100(12)
F1 0.1135(19) 0.1052(19) 0.1105(19) -0.0123(15) 0.0592(16) -0.0337(15)
F2 0.197(4) 0.290(6) 0.113(3) 0.017(3) -0.018(3) -0.159(5)
F3 0.304(7) 0.080(2) 0.493(10) -0.067(4) 0.315(8) -0.040(3)
P1 0.0701(5) 0.0467(4) 0.0582(5) 0.0010(3) 0.0366(4) -0.0055(3)

loop_
_atom_type_symbol
_atom_type_description
_atom_type_scat_dispersion_real
_atom_type_scat_dispersion_imag
_atom_type_scat_source
C C 0.0033 0.0016 'International Tables Vol C Tables 4.2.6.8 and 6.1.1.4'
H H 0 0 'International Tables Vol C Tables 4.2.6.8 and 6.1.1.4'
N N 0.0061 0.0033 'International Tables Vol C Tables 4.2.6.8 and 6.1.1.4'
O O 0.0106 0.006 'International Tables Vol C Tables 4.2.6.8 and 6.1.1.4'
F F 0.0171 0.0103 'International Tables Vol C Tables 4.2.6.8 and 6.1.1.4'
P P 0.1023 0.0942 'International Tables Vol C Tables 4.2.6.8 and 6.1.1.4'

loop_
_geom_angle_atom_site_label_1
_geom_angle_atom_site_label_2
_geom_angle_atom_site_label_3
_geom_angle
_geom_angle_site_symmetry_1
_geom_angle_site_symmetry_3
_geom_angle_publ_flag
O1 C1 C5 107.0(2) . . ?
O1 C1 C2 113.3(2) . . ?
C5 C1 C2 113.0(3) . . ?
O1 C1 H1 107.8 . . ?
C5 C1 H1 107.8 . . ?
C2 C1 H1 107.8 . . ?
N2 C2 C1 115.2(3) . . ?
N2 C2 H2A 108.5 . . ?
C1 C2 H2A 108.5 . . ?
N2 C2 H2B 108.5 . . ?
C1 C2 H2B 108.5 . . ?
H2A C2 H2B 107.5 . . ?
O2 C3 N2 126.1(3) . . ?
O2 C3 C4 119.0(3) . . ?
N2 C3 C4 115.0(3) . . ?
F3 C4 F1 107.3(5) . . ?
F3 C4 F2 105.2(5) . . ?
F1 C4 F2 103.6(4) . . ?
F3 C4 C3 112.2(4) . . ?
F1 C4 C3 117.2(3) . . ?
F2 C4 C3 110.3(4) . . ?
C10 C5 C6 118.0(3) . . ?
C10 C5 C1 122.1(3) . . ?
C6 C5 C1 119.8(3) . . ?
C5 C6 C7 120.4(4) . . ?
C5 C6 H6 119.8 . . ?
C7 C6 H6 119.8 . . ?
C8 C7 C6 120.0(4) . . ?
C8 C7 H7 120 . . ?
C6 C7 H7 120 . . ?
C9 C8 C7 120.2(4) . . ?
C9 C8 H8 119.9 . . ?
C7 C8 H8 119.9 . . ?
C8 C9 C10 120.3(4) . . ?
C8 C9 H9 119.8 . . ?
C10 C9 H9 119.8 . . ?
C9 C10 C5 121.0(3) . . ?
C9 C10 H10 119.5 . . ?
C5 C10 H10 119.5 . . ?
N1 C11 C12 113.8(2) . . ?
N1 C11 P1 113.63(19) . . ?
C12 C11 P1 114.2(2) . . ?
N1 C11 H11 104.6 . . ?
C12 C11 H11 104.6 . . ?
P1 C11 H11 104.6 . . ?
C14 C12 C13 108.1(3) . . ?
C14 C12 C15 107.6(3) . . ?
C13 C12 C15 107.3(3) . . ?
C14 C12 C11 113.8(3) . . ?
C13 C12 C11 108.5(3) . . ?
C15 C12 C11 111.4(3) . . ?
C12 C13 H13A 109.5 . . ?
C12 C13 H13B 109.5 . . ?
H13A C13 H13B 109.5 . . ?
C12 C13 H13C 109.5 . . ?
H13A C13 H13C 109.5 . . ?
H13B C13 H13C 109.5 . . ?
C12 C14 H14A 109.5 . . ?
C12 C14 H14B 109.5 . . ?
H14A C14 H14B 109.5 . . ?
C12 C14 H14C 109.5 . . ?
H14A C14 H14C 109.5 . . ?
H14B C14 H14C 109.5 . . ?
C12 C15 H15A 109.5 . . ?
C12 C15 H15B 109.5 . . ?
H15A C15 H15B 109.5 . . ?
C12 C15 H15C 109.5 . . ?
H15A C15 H15C 109.5 . . ?
H15B C15 H15C 109.5 . . ?
N1 C16 C19 114.4(3) . . ?
N1 C16 C17 107.3(2) . . ?
C19 C16 C17 110.0(3) . . ?
N1 C16 C18 108.8(3) . . ?
C19 C16 C18 108.9(3) . . ?
C17 C16 C18 107.2(3) . . ?
C16 C17 H17A 109.5 . . ?
C16 C17 H17B 109.5 . . ?
H17A C17 H17B 109.5 . . ?
C16 C17 H17C 109.5 . . ?
H17A C17 H17C 109.5 . . ?
H17B C17 H17C 109.5 . . ?
C16 C18 H18A 109.5 . . ?
C16 C18 H18B 109.5 . . ?
H18A C18 H18B 109.5 . . ?
C16 C18 H18C 109.5 . . ?
H18A C18 H18C 109.5 . . ?
H18B C18 H18C 109.5 . . ?
C16 C19 H19A 109.5 . . ?
C16 C19 H19B 109.5 . . ?
H19A C19 H19B 109.5 . . ?
C16 C19 H19C 109.5 . . ?
H19A C19 H19C 109.5 . . ?
H19B C19 H19C 109.5 . . ?
C21 C20 O4 111.3(4) . . ?
C21 C20 H20A 109.4 . . ?
O4 C20 H20A 109.4 . . ?
C21 C20 H20B 109.4 . . ?
O4 C20 H20B 109.4 . . ?
H20A C20 H20B 108 . . ?
C20 C21 H21A 109.5 . . ?
C20 C21 H21B 109.5 . . ?
H21A C21 H21B 109.5 . . ?
C20 C21 H21C 109.5 . . ?
H21A C21 H21C 109.5 . . ?
H21B C21 H21C 109.5 . . ?
C23 C22 O5 114.8(5) . . ?
C23 C22 H22A 108.6 . . ?
O5 C22 H22A 108.6 . . ?
C23 C22 H22B 108.6 . . ?
O5 C22 H22B 108.6 . . ?
H22A C22 H22B 107.6 . . ?
C22 C23 H23A 109.5 . . ?
C22 C23 H23B 109.5 . . ?
H23A C23 H23B 109.5 . . ?
C22 C23 H23C 109.5 . . ?
H23A C23 H23C 109.5 . . ?
H23B C23 H23C 109.5 . . ?
O1 N1 C11 107.99(19) . . ?
O1 N1 C16 106.8(2) . . ?
C11 N1 C16 115.5(2) . . ?
C3 N2 C2 121.2(3) . . ?
C3 N2 H2 119.4 . . ?
C2 N2 H2 119.4 . . ?
C1 O1 N1 111.22(19) . . ?
C20 O4 P1 125.4(2) . . ?
C22 O5 P1 121.5(3) . . ?
O3 P1 O4 113.61(14) . . ?
O3 P1 O5 113.37(14) . . ?
O4 P1 O5 102.38(14) . . ?
O3 P1 C11 119.94(13) . . ?
O4 P1 C11 105.95(13) . . ?
O5 P1 C11 99.35(13) . . ?

loop_
_geom_bond_atom_site_label_1
_geom_bond_atom_site_label_2
_geom_bond_distance
_geom_bond_site_symmetry_2
_geom_bond_publ_flag
C1 O1 1.445(3) . ?
C1 C5 1.498(4) . ?
C1 C2 1.521(4) . ?
C1 H1 0.98 . ?
C2 N2 1.440(4) . ?
C2 H2A 0.97 . ?
C2 H2B 0.97 . ?
C3 O2 1.212(4) . ?
C3 N2 1.332(4) . ?
C3 C4 1.511(5) . ?
C4 F3 1.246(6) . ?
C4 F1 1.289(4) . ?
C4 F2 1.294(6) . ?
C5 C10 1.385(5) . ?
C5 C6 1.385(4) . ?
C6 C7 1.387(5) . ?
C6 H6 0.93 . ?
C7 C8 1.369(7) . ?
C7 H7 0.93 . ?
C8 C9 1.357(6) . ?
C8 H8 0.93 . ?
C9 C10 1.376(5) . ?
C9 H9 0.93 . ?
C10 H10 0.93 . ?
C11 N1 1.495(3) . ?
C11 C12 1.593(4) . ?
C11 P1 1.838(3) . ?
C11 H11 0.98 . ?
C12 C14 1.531(5) . ?
C12 C13 1.534(5) . ?
C12 C15 1.537(5) . ?
C13 H13A 0.96 . ?
C13 H13B 0.96 . ?
C13 H13C 0.96 . ?
C14 H14A 0.96 . ?
C14 H14B 0.96 . ?
C14 H14C 0.96 . ?
C15 H15A 0.96 . ?
C15 H15B 0.96 . ?
C15 H15C 0.96 . ?
C16 N1 1.509(4) . ?
C16 C19 1.517(5) . ?
C16 C17 1.525(4) . ?
C16 C18 1.530(5) . ?
C17 H17A 0.96 . ?
C17 H17B 0.96 . ?
C17 H17C 0.96 . ?
C18 H18A 0.96 . ?
C18 H18B 0.96 . ?
C18 H18C 0.96 . ?
C19 H19A 0.96 . ?
C19 H19B 0.96 . ?
C19 H19C 0.96 . ?
C20 C21 1.421(7) . ?
C20 O4 1.433(4) . ?
C20 H20A 0.97 . ?
C20 H20B 0.97 . ?
C21 H21A 0.96 . ?
C21 H21B 0.96 . ?
C21 H21C 0.96 . ?
C22 C23 1.359(6) . ?
C22 O5 1.432(4) . ?
C22 H22A 0.97 . ?
C22 H22B 0.97 . ?
C23 H23A 0.96 . ?
C23 H23B 0.96 . ?
C23 H23C 0.96 . ?
N1 O1 1.462(3) . ?
N2 H2 0.86 . ?
O3 P1 1.469(2) . ?
O4 P1 1.570(2) . ?
O5 P1 1.575(2) . ?
